data_1513008
loop_
_publ_author_name
'Dmitry A. Kurmaev'
'Nicolai A. Kolosov'
'Svetlana Ch. Gagieva'
'Alexandra O. Borissova'
'Vladislav A. Tuskaev'
'Natalya M. Bravaya'
'Boris M. Bulychev'

_publ_section_title
;
 Coordination compounds of chromium (+3) and vanadium (+3) and (+5) with
 2,6-bis(diphenylhydroxymethyl)pyridyl ligand: Synthesis and study of
 catalytic activity in the polymerization of ethylene
;
_journal_name_full
;
Inorganica Chimica Acta
;
_journal_page_first 136
_journal_page_last 143
_journal_paper_doi 10.1016/j.ica.2012.11.006
_journal_volume 396
_journal_year 2013
_chemical_formula_moiety 'C31 H25 Cl3 Cr N O2, 2(C4 H8 O)'
_chemical_formula_sum 'C39 H41 Cl3 Cr N O4'
_chemical_formula_weight 746.08
_space_group_IT_number 14
_symmetry_cell_setting monoclinic
_symmetry_space_group_name_Hall '-P 2ybc'
_symmetry_space_group_name_H-M 'P 1 21/c 1'
_atom_sites_solution_hydrogens geom
_atom_sites_solution_primary direct
_atom_sites_solution_secondary difmap
_cell_angle_alpha 90.00
_cell_angle_beta 111.640(5)
_cell_angle_gamma 90.00
_cell_formula_units_Z 4
_cell_length_a 13.172(2)
_cell_length_b 17.525(4)
_cell_length_c 16.410(3)
_cell_measurement_reflns_used 1546
_cell_measurement_temperature 100(2)
_cell_measurement_theta_max 25
_cell_measurement_theta_min 2
_cell_volume 3521.1(12)
_computing_cell_refinement 'APEX2 (Bruker, 2005)'
_computing_data_collection 'APEX2 (Bruker, 2005)'
_computing_data_reduction 'APEX2 (Bruker, 2005)'
_computing_molecular_graphics 'SHELXTL ver. 5.1 (Sheldrick, 1998b)'
_computing_publication_material 'SHELXTL ver. 5.1 (Sheldrick, 1998b)'
_computing_structure_refinement 'SHELXTL ver. 5.1 (Sheldrick, 1998b)'
_computing_structure_solution 'SHELXTL ver. 5.1 (Sheldrick, 1998b)'
_diffrn_ambient_temperature 100(2)
_diffrn_measured_fraction_theta_full 0.998
_diffrn_measured_fraction_theta_max 0.998
_diffrn_measurement_device_type 'Bruker SMART APEX2 CCD area detector'
_diffrn_measurement_method 'phi and omega scans'
_diffrn_radiation_monochromator graphite
_diffrn_radiation_source 'fine-focus sealed tube'
_diffrn_radiation_type MoK\a
_diffrn_radiation_wavelength 0.71073
_diffrn_reflns_av_R_equivalents 0.2029
_diffrn_reflns_av_sigmaI/netI 0.3585
_diffrn_reflns_limit_h_max 10
_diffrn_reflns_limit_h_min -16
_diffrn_reflns_limit_k_max 22
_diffrn_reflns_limit_k_min -22
_diffrn_reflns_limit_l_max 20
_diffrn_reflns_limit_l_min -14
_diffrn_reflns_number 20254
_diffrn_reflns_theta_full 27.00
_diffrn_reflns_theta_max 27.00
_diffrn_reflns_theta_min 1.66
_exptl_absorpt_coefficient_mu 0.595
_exptl_absorpt_correction_T_max 0.955
_exptl_absorpt_correction_T_min 0.890
_exptl_absorpt_correction_type multi-scan
_exptl_absorpt_process_details 'APEX2 (Bruker, 2005)'
_exptl_crystal_colour green
_exptl_crystal_density_diffrn 1.407
_exptl_crystal_density_method 'not measured'
_exptl_crystal_description prism
_exptl_crystal_F_000 1556
_exptl_crystal_size_max 0.2
_exptl_crystal_size_mid 0.15
_exptl_crystal_size_min 0.1
_refine_diff_density_max 0.430
_refine_diff_density_min -0.582
_refine_diff_density_rms 0.093
_refine_ls_extinction_method none
_refine_ls_goodness_of_fit_ref 0.703
_refine_ls_hydrogen_treatment constr
_refine_ls_matrix_type full
_refine_ls_number_parameters 427
_refine_ls_number_reflns 7667
_refine_ls_number_restraints 0
_refine_ls_restrained_S_all 0.703
_refine_ls_R_factor_all 0.2061
_refine_ls_R_factor_gt 0.0542
_refine_ls_shift/su_max 0.001
_refine_ls_shift/su_mean 0.000
_refine_ls_structure_factor_coef Fsqd
_refine_ls_weighting_details 'calc w=1/[\s^2^(Fo^2^)+(0.0010P)^2^+0.0010P] where P=(Fo^2^+2Fc^2^)/3'
_refine_ls_weighting_scheme calc
_refine_ls_wR_factor_gt 0.0681
_refine_ls_wR_factor_ref 0.1089
_reflns_number_gt 2605
_reflns_number_total 7667
_reflns_threshold_expression I>2/s(I)
_cod_data_source_file ICA-2013-396-136-143-1.cif
_cod_data_source_block a
_cod_original_cell_volume 3521.4(11)
_cod_original_sg_symbol_H-M 'P 21/c'
_cod_database_code 1513008

loop_
_symmetry_equiv_pos_as_xyz
'x, y, z'
'-x, y+1/2, -z+1/2'
'-x, -y, -z'
'x, -y-1/2, z-1/2'

loop_
_atom_site_label
_atom_site_type_symbol
_atom_site_fract_x
_atom_site_fract_y
_atom_site_fract_z
_atom_site_U_iso_or_equiv
_atom_site_adp_type
_atom_site_occupancy
_atom_site_symmetry_multiplicity
_atom_site_calc_flag
_atom_site_refinement_flags
Cr1 Cr 0.72616(8) 0.33847(6) 0.79171(6) 0.0124(2) Uani 1 1 d .
Cl1 Cl 0.78936(13) 0.40693(9) 0.92047(9) 0.0213(4) Uani 1 1 d .
Cl2 Cl 0.70639(12) 0.22892(8) 0.86411(9) 0.0175(4) Uani 1 1 d .
Cl3 Cl 0.73828(11) 0.44536(8) 0.71250(9) 0.0164(4) Uani 1 1 d .
O1 O 0.5641(3) 0.3569(2) 0.7505(2) 0.0123(9) Uani 1 1 d .
H1O H 0.5345 0.3986 0.7462 0.015 Uiso 1 1 d R
O2 O 0.8650(3) 0.2984(2) 0.7830(2) 0.0146(10) Uani 1 1 d .
H2O H 0.9243 0.3045 0.8228 0.018 Uiso 1 1 d R
N1 N 0.6711(4) 0.2780(3) 0.6803(3) 0.0096(11) Uani 1 1 d .
C1 C 0.5626(4) 0.2724(3) 0.6351(3) 0.0106(9) Uani 1 1 d .
C2 C 0.5242(5) 0.2384(3) 0.5542(3) 0.0156(14) Uani 1 1 d .
H2A H 0.4479 0.2364 0.5214 0.019 Uiso 1 1 calc R
C3 C 0.5961(4) 0.2072(3) 0.5204(3) 0.0149(14) Uani 1 1 d .
H3A H 0.5699 0.1835 0.4644 0.018 Uiso 1 1 calc R
C4 C 0.7070(5) 0.2106(3) 0.5688(3) 0.0167(14) Uani 1 1 d .
H4A H 0.7574 0.1882 0.5469 0.020 Uiso 1 1 calc R
C5 C 0.7436(4) 0.2464(3) 0.6482(3) 0.0106(9) Uani 1 1 d .
C6 C 0.4901(4) 0.3107(3) 0.6778(3) 0.0124(14) Uani 1 1 d .
C7 C 0.4098(5) 0.3628(3) 0.6088(3) 0.0152(15) Uani 1 1 d .
C8 C 0.4440(5) 0.4316(3) 0.5873(3) 0.0156(14) Uani 1 1 d .
H8A H 0.5164 0.4489 0.6186 0.019 Uiso 1 1 calc R
C9 C 0.3734(5) 0.4757(4) 0.5203(3) 0.0218(16) Uani 1 1 d .
H9A H 0.3956 0.5246 0.5082 0.026 Uiso 1 1 calc R
C10 C 0.2706(5) 0.4484(4) 0.4711(3) 0.0207(15) Uani 1 1 d .
H10A H 0.2233 0.4780 0.4239 0.025 Uiso 1 1 calc R
C11 C 0.2362(5) 0.3788(3) 0.4898(3) 0.0179(15) Uani 1 1 d .
H11A H 0.1656 0.3603 0.4553 0.022 Uiso 1 1 calc R
C12 C 0.3053(4) 0.3354(4) 0.5597(3) 0.0167(14) Uani 1 1 d .
H12A H 0.2816 0.2877 0.5737 0.020 Uiso 1 1 calc R
C13 C 0.4346(4) 0.2530(3) 0.7188(3) 0.0129(14) Uani 1 1 d .
C14 C 0.3814(4) 0.2819(4) 0.7714(3) 0.0196(15) Uani 1 1 d .
H14A H 0.3820 0.3351 0.7826 0.024 Uiso 1 1 calc R
C15 C 0.3275(5) 0.2321(4) 0.8073(3) 0.0206(15) Uani 1 1 d .
H15A H 0.2907 0.2519 0.8427 0.025 Uiso 1 1 calc R
C16 C 0.3259(5) 0.1555(4) 0.7931(3) 0.0244(16) Uani 1 1 d .
H16A H 0.2891 0.1226 0.8190 0.029 Uiso 1 1 calc R
C17 C 0.3785(5) 0.1255(4) 0.7404(4) 0.0327(18) Uani 1 1 d .
H17A H 0.3775 0.0722 0.7296 0.039 Uiso 1 1 calc R
C18 C 0.4326(5) 0.1755(3) 0.7040(4) 0.0208(15) Uani 1 1 d .
H18A H 0.4690 0.1557 0.6682 0.025 Uiso 1 1 calc R
C19 C 0.8636(4) 0.2584(3) 0.7053(3) 0.0117(13) Uani 1 1 d .
C20 C 0.9218(5) 0.3059(3) 0.6583(3) 0.0129(14) Uani 1 1 d .
C21 C 0.8668(5) 0.3496(3) 0.5843(3) 0.0142(14) Uani 1 1 d .
H21A H 0.7892 0.3493 0.5607 0.017 Uiso 1 1 calc R
C22 C 0.9220(5) 0.3933(3) 0.5446(3) 0.0164(15) Uani 1 1 d .
H22A H 0.8824 0.4224 0.4940 0.020 Uiso 1 1 calc R
C23 C 1.0345(5) 0.3951(3) 0.5778(3) 0.0181(15) Uani 1 1 d .
H23A H 1.0728 0.4250 0.5502 0.022 Uiso 1 1 calc R
C24 C 1.0908(5) 0.3526(3) 0.6520(4) 0.0188(15) Uani 1 1 d .
H24A H 1.1683 0.3544 0.6760 0.023 Uiso 1 1 calc R
C25 C 1.0358(5) 0.3077(3) 0.6915(4) 0.0167(15) Uani 1 1 d .
H25A H 1.0758 0.2779 0.7414 0.020 Uiso 1 1 calc R
C26 C 0.9167(4) 0.1795(3) 0.7320(3) 0.0132(14) Uani 1 1 d .
C27 C 0.9562(5) 0.1387(3) 0.6776(3) 0.0169(15) Uani 1 1 d .
H27A H 0.9506 0.1599 0.6228 0.020 Uiso 1 1 calc R
C28 C 1.0034(5) 0.0681(3) 0.7017(4) 0.0200(15) Uani 1 1 d .
H28A H 1.0318 0.0421 0.6639 0.024 Uiso 1 1 calc R
C29 C 1.0103(4) 0.0342(3) 0.7792(3) 0.0189(15) Uani 1 1 d .
H29A H 1.0420 -0.0149 0.7951 0.023 Uiso 1 1 calc R
C30 C 0.9693(5) 0.0744(3) 0.8338(3) 0.0177(15) Uani 1 1 d .
H30A H 0.9727 0.0521 0.8876 0.021 Uiso 1 1 calc R
C31 C 0.9238(4) 0.1458(3) 0.8110(3) 0.0169(15) Uani 1 1 d .
H31A H 0.8971 0.1724 0.8495 0.020 Uiso 1 1 calc R
O1S O 0.0566(3) 0.1842(2) 0.3986(2) 0.0228(11) Uani 1 1 d .
C1S C 0.1222(6) 0.1182(4) 0.4030(4) 0.043(2) Uani 1 1 d .
H1SA H 0.1660 0.1249 0.3658 0.051 Uiso 1 1 calc R
H1SB H 0.0757 0.0724 0.3829 0.051 Uiso 1 1 calc R
C2S C 0.1952(5) 0.1101(4) 0.4974(4) 0.0329(18) Uani 1 1 d .
H2SA H 0.2599 0.1438 0.5127 0.039 Uiso 1 1 calc R
H2SB H 0.2193 0.0567 0.5123 0.039 Uiso 1 1 calc R
C3S C 0.1180(5) 0.1356(4) 0.5413(4) 0.052(3) Uani 1 1 d .
H3SA H 0.0688 0.0935 0.5432 0.062 Uiso 1 1 calc R
H3SB H 0.1589 0.1535 0.6018 0.062 Uiso 1 1 calc R
C4S C 0.0548(5) 0.1997(4) 0.4845(3) 0.0228(16) Uani 1 1 d .
H4SA H -0.0211 0.2006 0.4827 0.027 Uiso 1 1 calc R
H4SB H 0.0897 0.2494 0.5068 0.027 Uiso 1 1 calc R
O2S O 0.4660(3) 0.4779(2) 0.7833(2) 0.0220(11) Uani 1 1 d .
C5S C 0.4924(5) 0.4864(4) 0.8761(3) 0.0247(16) Uani 1 1 d .
H5SA H 0.5352 0.5335 0.8981 0.030 Uiso 1 1 calc R
H5SB H 0.5352 0.4421 0.9085 0.030 Uiso 1 1 calc R
C6S C 0.3835(5) 0.4907(4) 0.8865(4) 0.0343(19) Uani 1 1 d .
H6SA H 0.3896 0.5172 0.9414 0.041 Uiso 1 1 calc R
H6SB H 0.3522 0.4392 0.8860 0.041 Uiso 1 1 calc R
C7S C 0.3152(6) 0.5370(4) 0.8056(4) 0.054(3) Uani 1 1 d .
H7SA H 0.2365 0.5247 0.7875 0.065 Uiso 1 1 calc R
H7SB H 0.3255 0.5924 0.8170 0.065 Uiso 1 1 calc R
C8S C 0.3591(5) 0.5122(4) 0.7367(4) 0.0261(17) Uani 1 1 d .
H8SC H 0.3094 0.4746 0.6965 0.031 Uiso 1 1 calc R
H8SA H 0.3662 0.5567 0.7020 0.031 Uiso 1 1 calc R

loop_
_atom_site_aniso_label
_atom_site_aniso_U_11
_atom_site_aniso_U_22
_atom_site_aniso_U_33
_atom_site_aniso_U_23
_atom_site_aniso_U_13
_atom_site_aniso_U_12
Cr1 0.0142(6) 0.0121(5) 0.0114(5) -0.0005(4) 0.0054(4) 0.0003(5)
Cl1 0.0272(10) 0.0216(9) 0.0139(8) -0.0034(7) 0.0062(7) -0.0016(8)
Cl2 0.0212(9) 0.0177(9) 0.0145(8) 0.0040(7) 0.0076(7) 0.0016(7)
Cl3 0.0193(9) 0.0125(8) 0.0195(8) 0.0031(7) 0.0096(7) -0.0005(7)
O1 0.014(2) 0.005(2) 0.017(2) 0.0011(17) 0.0053(18) 0.0031(18)
O2 0.013(2) 0.020(3) 0.010(2) -0.0043(18) 0.0026(17) 0.0001(19)
N1 0.011(3) 0.008(3) 0.010(2) 0.007(2) 0.004(2) 0.003(2)
C1 0.011(2) 0.015(2) 0.009(2) 0.0045(18) 0.0063(17) 0.0018(19)
C2 0.014(4) 0.018(4) 0.016(3) 0.001(3) 0.007(3) 0.001(3)
C3 0.011(4) 0.022(4) 0.010(3) -0.004(3) 0.002(3) -0.001(3)
C4 0.022(4) 0.015(4) 0.016(3) -0.005(3) 0.011(3) -0.002(3)
C5 0.011(2) 0.015(2) 0.009(2) 0.0045(18) 0.0063(17) 0.0018(19)
C6 0.009(3) 0.014(3) 0.010(3) -0.009(3) -0.001(2) -0.003(3)
C7 0.019(4) 0.017(4) 0.012(3) 0.003(3) 0.009(3) 0.005(3)
C8 0.010(4) 0.021(4) 0.017(3) -0.001(3) 0.007(3) 0.001(3)
C9 0.026(4) 0.024(4) 0.021(3) 0.005(3) 0.015(3) -0.002(3)
C10 0.019(4) 0.034(4) 0.015(3) 0.010(3) 0.013(3) 0.009(3)
C11 0.017(4) 0.026(4) 0.014(3) 0.004(3) 0.009(3) 0.007(3)
C12 0.017(4) 0.021(4) 0.017(3) -0.001(3) 0.012(3) 0.000(3)
C13 0.008(3) 0.019(4) 0.011(3) 0.002(3) 0.002(3) -0.001(3)
C14 0.017(4) 0.021(4) 0.020(4) -0.006(3) 0.006(3) -0.005(3)
C15 0.021(4) 0.024(4) 0.019(3) 0.001(3) 0.011(3) 0.007(3)
C16 0.026(4) 0.029(4) 0.019(4) 0.011(3) 0.009(3) 0.000(4)
C17 0.042(5) 0.020(4) 0.041(4) 0.002(3) 0.020(4) 0.003(4)
C18 0.019(4) 0.021(4) 0.026(4) 0.001(3) 0.014(3) -0.001(3)
C19 0.015(4) 0.011(3) 0.007(3) -0.004(2) 0.003(2) -0.004(3)
C20 0.018(4) 0.011(3) 0.012(3) -0.002(3) 0.009(3) 0.001(3)
C21 0.014(3) 0.019(4) 0.013(3) -0.001(3) 0.009(3) 0.002(3)
C22 0.023(4) 0.016(4) 0.013(3) 0.006(3) 0.009(3) 0.002(3)
C23 0.026(4) 0.016(4) 0.023(4) -0.004(3) 0.021(3) -0.005(3)
C24 0.013(4) 0.022(4) 0.023(3) 0.001(3) 0.010(3) -0.005(3)
C25 0.018(4) 0.016(4) 0.018(3) 0.000(3) 0.010(3) -0.005(3)
C26 0.012(3) 0.012(4) 0.015(3) 0.002(3) 0.005(3) 0.002(3)
C27 0.026(4) 0.018(4) 0.012(3) 0.007(3) 0.013(3) 0.007(3)
C28 0.027(4) 0.019(4) 0.023(4) -0.003(3) 0.019(3) 0.005(3)
C29 0.016(4) 0.019(4) 0.020(3) 0.003(3) 0.006(3) 0.006(3)
C30 0.028(4) 0.011(4) 0.011(3) 0.000(3) 0.004(3) -0.004(3)
C31 0.019(4) 0.021(4) 0.010(3) 0.001(3) 0.004(3) 0.000(3)
O1S 0.018(3) 0.037(3) 0.013(2) -0.002(2) 0.0053(19) 0.008(2)
C1S 0.039(5) 0.041(5) 0.037(4) -0.018(4) 0.001(4) 0.008(4)
C2S 0.028(5) 0.033(5) 0.043(4) 0.014(4) 0.019(4) 0.014(4)
C3S 0.042(5) 0.088(7) 0.034(4) 0.031(4) 0.024(4) 0.029(5)
C4S 0.016(4) 0.040(5) 0.016(3) -0.007(3) 0.010(3) -0.002(3)
O2S 0.022(3) 0.026(3) 0.017(2) -0.0024(19) 0.0056(19) 0.006(2)
C5S 0.030(4) 0.027(4) 0.016(4) 0.001(3) 0.007(3) 0.003(3)
C6S 0.031(5) 0.049(5) 0.026(4) -0.001(4) 0.015(3) -0.001(4)
C7S 0.042(5) 0.080(7) 0.031(4) -0.017(4) 0.004(4) 0.032(5)
C8S 0.018(4) 0.034(5) 0.019(4) 0.002(3) -0.001(3) 0.005(3)

loop_
_atom_type_symbol
_atom_type_description
_atom_type_scat_dispersion_real
_atom_type_scat_dispersion_imag
_atom_type_scat_source
C C 0.0033 0.0016 'International Tables Vol C Tables 4.2.6.8 and 6.1.1.4'
H H 0.0000 0.0000 'International Tables Vol C Tables 4.2.6.8 and 6.1.1.4'
O O 0.0106 0.0060 'International Tables Vol C Tables 4.2.6.8 and 6.1.1.4'
Cl Cl 0.1484 0.1585 'International Tables Vol C Tables 4.2.6.8 and 6.1.1.4'
Cr Cr 0.3209 0.6236 'International Tables Vol C Tables 4.2.6.8 and 6.1.1.4'
N N 0.0061 0.0033 'International Tables Vol C Tables 4.2.6.8 and 6.1.1.4'

loop_
_geom_angle_atom_site_label_1
_geom_angle_atom_site_label_2
_geom_angle_atom_site_label_3
_geom_angle
N1 Cr1 O2 77.50(16)
N1 Cr1 O1 78.20(16)
O2 Cr1 O1 155.58(14)
N1 Cr1 Cl1 179.44(14)
O2 Cr1 Cl1 102.50(11)
O1 Cr1 Cl1 101.83(11)
N1 Cr1 Cl3 89.57(13)
O2 Cr1 Cl3 89.39(11)
O1 Cr1 Cl3 88.04(11)
Cl1 Cr1 Cl3 90.99(6)
N1 Cr1 Cl2 87.60(13)
O2 Cr1 Cl2 91.41(11)
O1 Cr1 Cl2 89.96(11)
Cl1 Cr1 Cl2 91.84(6)
Cl3 Cr1 Cl2 176.82(7)
C6 O1 Cr1 119.2(3)
C6 O1 H1O 105.6
Cr1 O1 H1O 125.7
C19 O2 Cr1 120.9(3)
C19 O2 H2O 117.6
Cr1 O2 H2O 121.4
C1 N1 C5 120.6(5)
C1 N1 Cr1 119.6(4)
C5 N1 Cr1 119.8(4)
N1 C1 C2 120.1(5)
N1 C1 C6 115.5(5)
C2 C1 C6 124.3(5)
C1 C2 C3 120.0(5)
C1 C2 H2A 120.0
C3 C2 H2A 120.0
C2 C3 C4 119.3(5)
C2 C3 H3A 120.3
C4 C3 H3A 120.3
C5 C4 C3 119.7(5)
C5 C4 H4A 120.1
C3 C4 H4A 120.1
C4 C5 N1 120.2(5)
C4 C5 C19 124.9(5)
N1 C5 C19 114.9(5)
O1 C6 C1 105.8(4)
O1 C6 C7 109.9(4)
C1 C6 C7 107.4(4)
O1 C6 C13 106.7(4)
C1 C6 C13 112.9(5)
C7 C6 C13 113.8(5)
C8 C7 C12 119.9(5)
C8 C7 C6 120.6(5)
C12 C7 C6 119.0(5)
C7 C8 C9 120.3(6)
C7 C8 H8A 119.9
C9 C8 H8A 119.9
C10 C9 C8 119.9(6)
C10 C9 H9A 120.1
C8 C9 H9A 120.1
C11 C10 C9 120.7(6)
C11 C10 H10A 119.7
C9 C10 H10A 119.7
C10 C11 C12 119.8(6)
C10 C11 H11A 120.1
C12 C11 H11A 120.1
C11 C12 C7 119.4(6)
C11 C12 H12A 120.3
C7 C12 H12A 120.3
C18 C13 C14 119.1(5)
C18 C13 C6 123.4(5)
C14 C13 C6 117.5(5)
C15 C14 C13 119.2(6)
C15 C14 H14A 120.4
C13 C14 H14A 120.4
C16 C15 C14 121.7(6)
C16 C15 H15A 119.1
C14 C15 H15A 119.1
C15 C16 C17 119.9(6)
C15 C16 H16A 120.0
C17 C16 H16A 120.0
C16 C17 C18 118.5(6)
C16 C17 H17A 120.8
C18 C17 H17A 120.8
C13 C18 C17 121.5(6)
C13 C18 H18A 119.2
C17 C18 H18A 119.2
O2 C19 C20 109.6(4)
O2 C19 C5 106.4(4)
C20 C19 C5 111.5(4)
O2 C19 C26 109.1(4)
C20 C19 C26 112.0(5)
C5 C19 C26 108.1(5)
C21 C20 C25 117.9(5)
C21 C20 C19 123.0(5)
C25 C20 C19 119.1(5)
C22 C21 C20 121.5(6)
C22 C21 H21A 119.2
C20 C21 H21A 119.2
C21 C22 C23 120.4(5)
C21 C22 H22A 119.8
C23 C22 H22A 119.8
C22 C23 C24 119.0(5)
C22 C23 H23A 120.5
C24 C23 H23A 120.5
C25 C24 C23 121.0(6)
C25 C24 H24A 119.5
C23 C24 H24A 119.5
C24 C25 C20 120.2(5)
C24 C25 H25A 119.9
C20 C25 H25A 119.9
C27 C26 C31 117.9(5)
C27 C26 C19 121.3(5)
C31 C26 C19 120.9(5)
C28 C27 C26 121.1(5)
C28 C27 H27A 119.5
C26 C27 H27A 119.5
C27 C28 C29 121.5(5)
C27 C28 H28A 119.2
C29 C28 H28A 119.2
C28 C29 C30 117.8(6)
C28 C29 H29A 121.1
C30 C29 H29A 121.1
C31 C30 C29 121.1(5)
C31 C30 H30A 119.4
C29 C30 H30A 119.4
C30 C31 C26 120.7(5)
C30 C31 H31A 119.7
C26 C31 H31A 119.7
C1S O1S C4S 109.3(4)
O1S C1S C2S 105.9(5)
O1S C1S H1SA 110.6
C2S C1S H1SA 110.6
O1S C1S H1SB 110.6
C2S C1S H1SB 110.6
H1SA C1S H1SB 108.7
C1S C2S C3S 100.2(5)
C1S C2S H2SA 111.7
C3S C2S H2SA 111.7
C1S C2S H2SB 111.7
C3S C2S H2SB 111.7
H2SA C2S H2SB 109.5
C4S C3S C2S 103.9(5)
C4S C3S H3SA 111.0
C2S C3S H3SA 111.0
C4S C3S H3SB 111.0
C2S C3S H3SB 111.0
H3SA C3S H3SB 109.0
O1S C4S C3S 105.1(5)
O1S C4S H4SA 110.7
C3S C4S H4SA 110.7
O1S C4S H4SB 110.7
C3S C4S H4SB 110.7
H4SA C4S H4SB 108.8
C5S O2S C8S 108.7(4)
O2S C5S C6S 104.9(5)
O2S C5S H5SA 110.8
C6S C5S H5SA 110.8
O2S C5S H5SB 110.8
C6S C5S H5SB 110.8
H5SA C5S H5SB 108.9
C5S C6S C7S 102.0(5)
C5S C6S H6SA 111.4
C7S C6S H6SA 111.4
C5S C6S H6SB 111.4
C7S C6S H6SB 111.4
H6SA C6S H6SB 109.2
C8S C7S C6S 103.4(5)
C8S C7S H7SA 111.1
C6S C7S H7SA 111.1
C8S C7S H7SB 111.1
C6S C7S H7SB 111.1
H7SA C7S H7SB 109.1
O2S C8S C7S 106.8(4)
O2S C8S H8SC 110.4
C7S C8S H8SC 110.4
O2S C8S H8SA 110.4
C7S C8S H8SA 110.4
H8SC C8S H8SA 108.6

loop_
_geom_bond_atom_site_label_1
_geom_bond_atom_site_label_2
_geom_bond_distance
Cr1 N1 2.004(4)
Cr1 O2 2.013(4)
Cr1 O1 2.013(3)
Cr1 Cl1 2.3022(17)
Cr1 Cl3 2.3189(17)
Cr1 Cl2 2.3225(18)
O1 C6 1.473(6)
O1 H1O 0.8199
O2 C19 1.449(6)
O2 H2O 0.8199
N1 C1 1.348(6)
N1 C5 1.367(6)
C1 C2 1.371(7)
C1 C6 1.533(7)
C2 C3 1.376(7)
C2 H2A 0.9500
C3 C4 1.382(7)
C3 H3A 0.9500
C4 C5 1.363(7)
C4 H4A 0.9500
C5 C19 1.526(7)
C6 C7 1.533(7)
C6 C13 1.539(7)
C7 C8 1.378(7)
C7 C12 1.399(7)
C8 C9 1.384(7)
C8 H8A 0.9500
C9 C10 1.381(7)
C9 H9A 0.9500
C10 C11 1.374(7)
C10 H10A 0.9500
C11 C12 1.398(7)
C11 H11A 0.9500
C12 H12A 0.9500
C13 C18 1.379(8)
C13 C14 1.392(7)
C14 C15 1.386(7)
C14 H14A 0.9500
C15 C16 1.360(8)
C15 H15A 0.9500
C16 C17 1.395(8)
C16 H16A 0.9500
C17 C18 1.396(8)
C17 H17A 0.9500
C18 H18A 0.9500
C19 C20 1.521(7)
C19 C26 1.538(7)
C20 C21 1.392(7)
C20 C25 1.396(7)
C21 C22 1.375(7)
C21 H21A 0.9500
C22 C23 1.377(7)
C22 H22A 0.9500
C23 C24 1.386(7)
C23 H23A 0.9500
C24 C25 1.382(7)
C24 H24A 0.9500
C25 H25A 0.9500
C26 C27 1.387(7)
C26 C31 1.396(7)
C27 C28 1.376(7)
C27 H27A 0.9500
C28 C29 1.377(7)
C28 H28A 0.9500
C29 C30 1.396(7)
C29 H29A 0.9500
C30 C31 1.379(7)
C30 H30A 0.9500
C31 H31A 0.9500
O1S C1S 1.429(7)
O1S C4S 1.443(6)
C1S C2S 1.498(7)
C1S H1SA 0.9900
C1S H1SB 0.9900
C2S C3S 1.514(7)
C2S H2SA 0.9900
C2S H2SB 0.9900
C3S C4S 1.501(8)
C3S H3SA 0.9900
C3S H3SB 0.9900
C4S H4SA 0.9900
C4S H4SB 0.9900
O2S C5S 1.439(6)
O2S C8S 1.461(6)
C5S C6S 1.508(7)
C5S H5SA 0.9900
C5S H5SB 0.9900
C6S C7S 1.533(8)
C6S H6SA 0.9900
C6S H6SB 0.9900
C7S C8S 1.511(7)
C7S H7SA 0.9900
C7S H7SB 0.9900
C8S H8SC 0.9900
C8S H8SA 0.9900

loop_
_geom_hbond_atom_site_label_D
_geom_hbond_atom_site_label_H
_geom_hbond_atom_site_label_A
_geom_hbond_site_symmetry_A
_geom_hbond_distance_DH
_geom_hbond_distance_HA
_geom_hbond_distance_DA
_geom_hbond_angle_DHA
O1 H1O O2S 1_555 0.82 1.88 2.640(5) 155
O2 H2O O1S 4_666 0.82 1.74 2.555(5) 174

loop_
_geom_torsion_atom_site_label_1
_geom_torsion_atom_site_label_2
_geom_torsion_atom_site_label_3
_geom_torsion_atom_site_label_4
_geom_torsion
N1 Cr1 O1 C6 11.2(3)
O2 Cr1 O1 C6 17.0(6)
Cl1 Cr1 O1 C6 -168.2(3)
Cl3 Cr1 O1 C6 101.2(3)
Cl2 Cr1 O1 C6 -76.4(3)
N1 Cr1 O2 C19 7.4(4)
O1 Cr1 O2 C19 1.6(6)
Cl1 Cr1 O2 C19 -173.2(3)
Cl3 Cr1 O2 C19 -82.3(3)
Cl2 Cr1 O2 C19 94.6(3)
O2 Cr1 N1 C1 178.5(4)
O1 Cr1 N1 C1 -4.0(4)
Cl3 Cr1 N1 C1 -92.1(4)
Cl2 Cr1 N1 C1 86.5(4)
O2 Cr1 N1 C5 -5.3(4)
O1 Cr1 N1 C5 172.3(4)
Cl3 Cr1 N1 C5 84.2(4)
Cl2 Cr1 N1 C5 -97.2(4)
C5 N1 C1 C2 -3.4(8)
Cr1 N1 C1 C2 172.8(4)
C5 N1 C1 C6 -179.6(5)
Cr1 N1 C1 C6 -3.4(6)
N1 C1 C2 C3 2.6(9)
C6 C1 C2 C3 178.4(5)
C1 C2 C3 C4 -0.1(9)
C2 C3 C4 C5 -1.5(9)
C3 C4 C5 N1 0.7(8)
C3 C4 C5 C19 -176.1(5)
C1 N1 C5 C4 1.8(8)
Cr1 N1 C5 C4 -174.5(4)
C1 N1 C5 C19 178.9(5)
Cr1 N1 C5 C19 2.6(6)
Cr1 O1 C6 C1 -15.0(5)
Cr1 O1 C6 C7 -130.6(4)
Cr1 O1 C6 C13 105.5(4)
N1 C1 C6 O1 11.2(6)
C2 C1 C6 O1 -164.8(5)
N1 C1 C6 C7 128.5(5)
C2 C1 C6 C7 -47.5(7)
N1 C1 C6 C13 -105.2(6)
C2 C1 C6 C13 78.8(7)
O1 C6 C7 C8 39.1(7)
C1 C6 C7 C8 -75.6(6)
C13 C6 C7 C8 158.7(5)
O1 C6 C7 C12 -149.3(5)
C1 C6 C7 C12 96.0(6)
C13 C6 C7 C12 -29.7(7)
C12 C7 C8 C9 3.5(8)
C6 C7 C8 C9 175.0(5)
C7 C8 C9 C10 -4.2(8)
C8 C9 C10 C11 2.1(9)
C9 C10 C11 C12 0.5(8)
C10 C11 C12 C7 -1.2(8)
C8 C7 C12 C11 -0.8(8)
C6 C7 C12 C11 -172.5(5)
O1 C6 C13 C18 -127.7(6)
C1 C6 C13 C18 -12.0(8)
C7 C6 C13 C18 110.8(6)
O1 C6 C13 C14 54.0(6)
C1 C6 C13 C14 169.8(5)
C7 C6 C13 C14 -67.4(6)
C18 C13 C14 C15 -0.3(8)
C6 C13 C14 C15 178.0(5)
C13 C14 C15 C16 0.6(9)
C14 C15 C16 C17 -0.7(9)
C15 C16 C17 C18 0.5(9)
C14 C13 C18 C17 0.1(9)
C6 C13 C18 C17 -178.1(5)
C16 C17 C18 C13 -0.2(9)
Cr1 O2 C19 C20 112.9(4)
Cr1 O2 C19 C5 -7.7(5)
Cr1 O2 C19 C26 -124.1(4)
C4 C5 C19 O2 180.0(5)
N1 C5 C19 O2 3.0(6)
C4 C5 C19 C20 60.6(7)
N1 C5 C19 C20 -116.3(5)
C4 C5 C19 C26 -62.9(7)
N1 C5 C19 C26 120.1(5)
O2 C19 C20 C21 -101.1(6)
C5 C19 C20 C21 16.4(7)
C26 C19 C20 C21 137.7(5)
O2 C19 C20 C25 77.4(6)
C5 C19 C20 C25 -165.1(5)
C26 C19 C20 C25 -43.9(7)
C25 C20 C21 C22 0.1(8)
C19 C20 C21 C22 178.5(5)
C20 C21 C22 C23 -0.3(9)
C21 C22 C23 C24 -0.4(9)
C22 C23 C24 C25 1.4(9)
C23 C24 C25 C20 -1.7(9)
C21 C20 C25 C24 0.9(8)
C19 C20 C25 C24 -177.6(5)
O2 C19 C26 C27 -160.2(5)
C20 C19 C26 C27 -38.7(7)
C5 C19 C26 C27 84.5(6)
O2 C19 C26 C31 21.6(7)
C20 C19 C26 C31 143.1(5)
C5 C19 C26 C31 -93.7(6)
C31 C26 C27 C28 -1.6(9)
C19 C26 C27 C28 -179.8(5)
C26 C27 C28 C29 2.0(9)
C27 C28 C29 C30 -1.0(9)
C28 C29 C30 C31 -0.4(9)
C29 C30 C31 C26 0.7(9)
C27 C26 C31 C30 0.3(8)
C19 C26 C31 C30 178.5(5)
C4S O1S C1S C2S -21.2(7)
O1S C1S C2S C3S 36.4(7)
C1S C2S C3S C4S -38.0(7)
C1S O1S C4S C3S -3.6(7)
C2S C3S C4S O1S 26.6(7)
C8S O2S C5S C6S 26.8(6)
O2S C5S C6S C7S -37.4(6)
C5S C6S C7S C8S 33.9(7)
C5S O2S C8S C7S -4.7(7)
C6S C7S C8S O2S -18.7(7)
